data_1511891
loop_
_publ_author_name
'Rajkumar, Sundaram'
'Shankland, Kenneth'
'Goodman, Jonathan M.'
'Cobb, Alexander J. A.'

_publ_section_title
;
 Organocatalytic domino reaction of cyanosulfones: access to complex
 cyclohexane systems with quaternary carbon centers.
;
_journal_issue 6
_journal_name_full 'Organic letters'
_journal_page_first 1386
_journal_page_last 1389
_journal_paper_doi 10.1021/ol400356k
_journal_volume 15
_journal_year 2013
_chemical_absolute_configuration ad
_chemical_formula_sum 'C24 H26 N2 O6 S'
_chemical_formula_weight 470.53
_chemical_name_systematic
;
 ?
;
_space_group_IT_number 4
_symmetry_cell_setting monoclinic
_symmetry_space_group_name_Hall 'P 2yb'
_symmetry_space_group_name_H-M 'P 1 21 1'
_atom_sites_solution_hydrogens geom
_atom_sites_solution_primary direct
_atom_sites_solution_secondary difmap
_audit_creation_method SHELXL-97
_cell_angle_alpha 90.00
_cell_angle_beta 100.4960(10)
_cell_angle_gamma 90.00
_cell_formula_units_Z 2
_cell_length_a 7.52030(10)
_cell_length_b 11.50070(10)
_cell_length_c 13.57270(10)
_cell_measurement_reflns_used 27251
_cell_measurement_temperature 200(2)
_cell_measurement_theta_max 62.1524
_cell_measurement_theta_min 3.3089
_cell_volume 1154.24(2)
_computing_structure_refinement 'SHELXL-97 (Sheldrick, 2008)'
_diffrn_ambient_temperature 200(2)
_diffrn_measured_fraction_theta_full 0.998
_diffrn_measured_fraction_theta_max 0.999
_diffrn_measurement_device_type 'Xcalibur, Sapphire3, Gemini ultra'
_diffrn_measurement_method '\w scans'
_diffrn_radiation_monochromator mirror
_diffrn_radiation_source 'Enhance Ultra (Cu) X-ray Source'
_diffrn_radiation_type CuK\a
_diffrn_radiation_wavelength 1.54184
_diffrn_reflns_av_R_equivalents 0.0299
_diffrn_reflns_av_sigmaI/netI 0.0131
_diffrn_reflns_limit_h_max 8
_diffrn_reflns_limit_h_min -8
_diffrn_reflns_limit_k_max 13
_diffrn_reflns_limit_k_min -13
_diffrn_reflns_limit_l_max 15
_diffrn_reflns_limit_l_min -15
_diffrn_reflns_number 36207
_diffrn_reflns_theta_full 62.24
_diffrn_reflns_theta_max 62.24
_diffrn_reflns_theta_min 3.31
_diffrn_standards_number 36285
_exptl_absorpt_coefficient_mu 1.614
_exptl_absorpt_correction_T_max 0.8954
_exptl_absorpt_correction_T_min 0.8553
_exptl_absorpt_correction_type multi-scan
_exptl_absorpt_process_details
;
CrysAlisPro, Agilent Technologies,
Version 1.171.35.19 (release 27-10-2011 CrysAlis171 .NET)
(compiled Oct 27 2011,15:02:11)
Empirical absorption correction using spherical harmonics,
 implemented in SCALE3 ABSPACK scaling algorithm.
;
_exptl_crystal_density_diffrn 1.354
_exptl_crystal_density_method 'not measured'
_exptl_crystal_F_000 496
_exptl_crystal_size_max 0.10
_exptl_crystal_size_mid 0.08
_exptl_crystal_size_min 0.07
_refine_diff_density_max 0.150
_refine_diff_density_min -0.183
_refine_diff_density_rms 0.028
_refine_ls_abs_structure_details 'Flack H D (1983), Acta Cryst. A39, 876-881'
_refine_ls_abs_structure_Flack -0.019(11)
_refine_ls_extinction_method none
_refine_ls_goodness_of_fit_ref 1.053
_refine_ls_hydrogen_treatment constr
_refine_ls_matrix_type full
_refine_ls_number_parameters 300
_refine_ls_number_reflns 3636
_refine_ls_number_restraints 1
_refine_ls_restrained_S_all 1.053
_refine_ls_R_factor_all 0.0243
_refine_ls_R_factor_gt 0.0239
_refine_ls_shift/su_max 0.000
_refine_ls_shift/su_mean 0.000
_refine_ls_structure_factor_coef Fsqd
_refine_ls_weighting_details 'calc w=1/[\s^2^(Fo^2^)+(0.0431P)^2^+0.1531P] where P=(Fo^2^+2Fc^2^)/3'
_refine_ls_weighting_scheme calc
_refine_ls_wR_factor_gt 0.0644
_refine_ls_wR_factor_ref 0.0649
_reflns_number_gt 3578
_reflns_number_total 3636
_reflns_threshold_expression >2\s(I)
_cod_data_source_file ol400356k_si_001.cif
_cod_data_source_block org_lett_3j
_cod_database_code 1511891

loop_
_symmetry_equiv_pos_as_xyz
'x, y, z'
'-x, y+1/2, -z'

loop_
_atom_site_label
_atom_site_type_symbol
_atom_site_fract_x
_atom_site_fract_y
_atom_site_fract_z
_atom_site_U_iso_or_equiv
_atom_site_adp_type
_atom_site_occupancy
_atom_site_symmetry_multiplicity
_atom_site_calc_flag
_atom_site_refinement_flags
S1 S 0.23670(5) 0.13588(3) 0.34094(3) 0.03098(10) Uani 1 1 d .
O6 O 0.82798(16) 0.02002(11) 0.56635(8) 0.0388(3) Uani 1 1 d .
O1 O 0.25109(15) 0.15921(10) 0.44591(8) 0.0397(3) Uani 1 1 d .
O2 O 0.37188(16) 0.17817(10) 0.28818(10) 0.0404(3) Uani 1 1 d .
O5 O 0.58829(18) -0.05173(13) 0.62180(9) 0.0494(3) Uani 1 1 d .
O4 O 0.5678(2) -0.17821(15) 0.13775(12) 0.0635(4) Uani 1 1 d .
N1 N -0.0697(2) -0.10765(14) 0.33988(12) 0.0461(4) Uani 1 1 d .
C2 C 0.2517(2) -0.02693(13) 0.33213(12) 0.0290(3) Uani 1 1 d .
O3 O 0.3797(3) -0.31953(16) 0.10602(14) 0.0787(5) Uani 1 1 d .
C1 C 0.3245(2) -0.06440(14) 0.23650(12) 0.0310(3) Uani 1 1 d .
H1 H 0.4483 -0.0303 0.2423 0.037 Uiso 1 1 calc R
C21 C -0.2910(2) 0.30276(14) 0.19638(13) 0.0364(4) Uani 1 1 d .
C19 C -0.0009(3) 0.22149(15) 0.18131(13) 0.0376(4) Uani 1 1 d .
H19 H 0.0891 0.2062 0.1422 0.045 Uiso 1 1 calc R
C18 C 0.0247(2) 0.18855(13) 0.28146(13) 0.0322(4) Uani 1 1 d .
C3 C 0.3793(2) -0.06961(15) 0.42915(12) 0.0325(3) Uani 1 1 d .
H3 H 0.3217 -0.0483 0.4875 0.039 Uiso 1 1 calc R
C24 C -0.4605(3) 0.36606(18) 0.15065(15) 0.0465(4) Uani 1 1 d .
H24A H -0.4287 0.4399 0.1222 0.070 Uiso 1 1 calc R
H24B H -0.5331 0.3814 0.2023 0.070 Uiso 1 1 calc R
H24C H -0.5304 0.3182 0.0975 0.070 Uiso 1 1 calc R
C6 C 0.3474(2) -0.19731(15) 0.23863(13) 0.0369(4) Uani 1 1 d .
H6 H 0.2252 -0.2343 0.2296 0.044 Uiso 1 1 calc R
C22 C -0.2604(2) 0.27041(15) 0.29686(13) 0.0367(4) Uani 1 1 d .
H22 H -0.3483 0.2885 0.3366 0.044 Uiso 1 1 calc R
N2 N 0.4382(2) -0.23343(14) 0.15306(12) 0.0460(4) Uani 1 1 d .
C20 C -0.1598(2) 0.27687(15) 0.13998(13) 0.0394(4) Uani 1 1 d .
H20 H -0.1798 0.2978 0.0711 0.047 Uiso 1 1 calc R
C12 C 0.2164(2) -0.02355(15) 0.13692(13) 0.0353(4) Uani 1 1 d .
C5 C 0.4632(2) -0.24435(15) 0.33443(14) 0.0400(4) Uani 1 1 d .
H5A H 0.4624 -0.3304 0.3328 0.048 Uiso 1 1 calc R
H5B H 0.5897 -0.2179 0.3388 0.048 Uiso 1 1 calc R
C23 C -0.1048(2) 0.21253(15) 0.33982(13) 0.0350(4) Uani 1 1 d .
H23 H -0.0865 0.1894 0.4081 0.042 Uiso 1 1 calc R
C11 C 0.0691(2) -0.07160(14) 0.33505(12) 0.0327(4) Uani 1 1 d .
C4 C 0.3911(2) -0.20220(16) 0.42588(14) 0.0382(4) Uani 1 1 d .
H4A H 0.4714 -0.2302 0.4873 0.046 Uiso 1 1 calc R
H4B H 0.2694 -0.2356 0.4247 0.046 Uiso 1 1 calc R
C7 C 0.5690(2) -0.01447(15) 0.44622(12) 0.0342(4) Uani 1 1 d .
H7A H 0.6448 -0.0558 0.4050 0.041 Uiso 1 1 calc R
H7B H 0.5590 0.0677 0.4242 0.041 Uiso 1 1 calc R
C13 C 0.2991(3) 0.04870(17) 0.07650(13) 0.0427(4) Uani 1 1 d .
H13 H 0.4217 0.0710 0.0978 0.051 Uiso 1 1 calc R
C9 C 0.9277(2) 0.02083(16) 0.66853(13) 0.0405(4) Uani 1 1 d .
H9A H 0.9436 -0.0596 0.6947 0.049 Uiso 1 1 calc R
H9B H 0.8610 0.0660 0.7121 0.049 Uiso 1 1 calc R
C10 C 1.1085(3) 0.07550(19) 0.66743(15) 0.0513(5) Uani 1 1 d .
H10A H 1.1720 0.0313 0.6227 0.077 Uiso 1 1 calc R
H10B H 1.1802 0.0751 0.7354 0.077 Uiso 1 1 calc R
H10C H 1.0913 0.1558 0.6434 0.077 Uiso 1 1 calc R
C17 C 0.0379(2) -0.05822(17) 0.10288(14) 0.0421(4) Uani 1 1 d .
H17 H -0.0193 -0.1101 0.1417 0.050 Uiso 1 1 calc R
C8 C 0.6585(2) -0.01975(14) 0.55388(13) 0.0333(4) Uani 1 1 d .
C14 C 0.2046(3) 0.0885(2) -0.01431(14) 0.0537(5) Uani 1 1 d .
H14 H 0.2626 0.1377 -0.0550 0.064 Uiso 1 1 calc R
C15 C 0.0272(3) 0.0570(2) -0.04580(14) 0.0592(6) Uani 1 1 d .
H15 H -0.0383 0.0859 -0.1074 0.071 Uiso 1 1 calc R
C16 C -0.0560(3) -0.0166(2) 0.01198(15) 0.0543(5) Uani 1 1 d .
H16 H -0.1783 -0.0390 -0.0105 0.065 Uiso 1 1 calc R

loop_
_atom_site_aniso_label
_atom_site_aniso_U_11
_atom_site_aniso_U_22
_atom_site_aniso_U_33
_atom_site_aniso_U_23
_atom_site_aniso_U_13
_atom_site_aniso_U_12
S1 0.02770(19) 0.02877(18) 0.03553(19) -0.00115(16) 0.00327(14) -0.00153(15)
O6 0.0338(6) 0.0475(7) 0.0331(6) 0.0012(5) 0.0005(5) -0.0043(5)
O1 0.0373(6) 0.0399(7) 0.0391(6) -0.0057(5) -0.0009(5) -0.0002(5)
O2 0.0332(6) 0.0348(6) 0.0536(7) 0.0031(5) 0.0087(5) -0.0052(5)
O5 0.0458(7) 0.0658(9) 0.0359(7) 0.0059(6) 0.0057(6) -0.0121(6)
O4 0.0578(9) 0.0686(10) 0.0711(10) -0.0119(8) 0.0301(8) 0.0032(8)
N1 0.0327(9) 0.0448(8) 0.0620(10) -0.0003(7) 0.0121(7) -0.0068(7)
C2 0.0252(8) 0.0263(8) 0.0356(8) 0.0008(6) 0.0059(6) -0.0008(6)
O3 0.0781(11) 0.0742(11) 0.0826(12) -0.0433(9) 0.0116(9) -0.0036(9)
C1 0.0264(8) 0.0321(8) 0.0346(8) -0.0029(7) 0.0055(6) -0.0010(6)
C21 0.0332(9) 0.0318(8) 0.0426(9) 0.0015(7) 0.0031(7) -0.0027(7)
C19 0.0422(10) 0.0360(8) 0.0364(9) -0.0003(7) 0.0115(7) 0.0042(7)
C18 0.0308(9) 0.0265(8) 0.0382(9) 0.0004(6) 0.0037(7) -0.0009(6)
C3 0.0272(8) 0.0358(8) 0.0339(8) 0.0037(7) 0.0043(7) -0.0007(7)
C24 0.0383(10) 0.0482(11) 0.0515(11) 0.0116(9) 0.0042(8) 0.0058(9)
C6 0.0309(9) 0.0348(8) 0.0440(10) -0.0035(7) 0.0040(7) 0.0029(7)
C22 0.0282(8) 0.0391(9) 0.0438(9) 0.0022(8) 0.0093(7) -0.0017(7)
N2 0.0430(9) 0.0442(9) 0.0488(9) -0.0093(8) 0.0031(7) 0.0111(8)
C20 0.0438(10) 0.0391(9) 0.0345(9) 0.0040(7) 0.0049(7) 0.0042(8)
C12 0.0353(9) 0.0371(9) 0.0337(8) -0.0043(7) 0.0066(7) 0.0060(7)
C5 0.0370(9) 0.0315(8) 0.0494(10) 0.0017(8) 0.0021(8) 0.0035(7)
C23 0.0335(9) 0.0365(9) 0.0353(9) 0.0048(7) 0.0071(7) -0.0025(7)
C11 0.0318(9) 0.0304(8) 0.0357(9) 0.0000(7) 0.0058(7) 0.0014(7)
C4 0.0318(9) 0.0364(9) 0.0448(10) 0.0092(7) 0.0031(7) 0.0000(7)
C7 0.0278(8) 0.0375(9) 0.0371(9) 0.0024(7) 0.0054(7) -0.0001(7)
C13 0.0452(10) 0.0461(9) 0.0390(9) 0.0004(8) 0.0141(8) 0.0066(9)
C9 0.0408(10) 0.0441(10) 0.0327(9) -0.0001(7) -0.0039(7) 0.0023(8)
C10 0.0436(11) 0.0566(12) 0.0484(11) 0.0020(9) -0.0058(9) -0.0064(9)
C17 0.0379(9) 0.0475(10) 0.0389(9) -0.0050(8) 0.0021(7) 0.0035(8)
C8 0.0327(9) 0.0301(8) 0.0363(9) -0.0010(7) 0.0042(7) 0.0012(7)
C14 0.0704(14) 0.0587(11) 0.0353(9) 0.0062(9) 0.0182(9) 0.0156(10)
C15 0.0688(14) 0.0740(15) 0.0327(9) 0.0016(10) 0.0035(9) 0.0247(12)
C16 0.0458(11) 0.0698(14) 0.0427(11) -0.0111(10) -0.0038(9) 0.0108(10)

loop_
_atom_type_symbol
_atom_type_description
_atom_type_scat_dispersion_real
_atom_type_scat_dispersion_imag
_atom_type_scat_source
C C 0.0181 0.0091 'International Tables Vol C Tables 4.2.6.8 and 6.1.1.4'
H H 0.0000 0.0000 'International Tables Vol C Tables 4.2.6.8 and 6.1.1.4'
N N 0.0311 0.0180 'International Tables Vol C Tables 4.2.6.8 and 6.1.1.4'
O O 0.0492 0.0322 'International Tables Vol C Tables 4.2.6.8 and 6.1.1.4'
S S 0.3331 0.5567 'International Tables Vol C Tables 4.2.6.8 and 6.1.1.4'

loop_
_geom_angle_atom_site_label_1
_geom_angle_atom_site_label_2
_geom_angle_atom_site_label_3
_geom_angle
O2 S1 O1 120.10(7)
O2 S1 C18 108.69(8)
O1 S1 C18 106.84(7)
O2 S1 C2 104.49(7)
O1 S1 C2 104.76(7)
C18 S1 C2 111.94(7)
C8 O6 C9 116.00(13)
C11 C2 C1 113.36(13)
C11 C2 C3 107.49(12)
C1 C2 C3 111.13(12)
C11 C2 S1 106.16(10)
C1 C2 S1 111.25(10)
C3 C2 S1 107.11(10)
C12 C1 C6 111.35(13)
C12 C1 C2 116.30(13)
C6 C1 C2 108.31(13)
C12 C1 H1 106.8
C6 C1 H1 106.8
C2 C1 H1 106.8
C20 C21 C22 118.44(16)
C20 C21 C24 120.80(16)
C22 C21 C24 120.75(16)
C20 C19 C18 118.59(16)
C20 C19 H19 120.7
C18 C19 H19 120.7
C19 C18 C23 121.08(15)
C19 C18 S1 119.68(13)
C23 C18 S1 118.53(13)
C4 C3 C7 110.99(14)
C4 C3 C2 108.62(13)
C7 C3 C2 114.07(13)
C4 C3 H3 107.6
C7 C3 H3 107.6
C2 C3 H3 107.6
C21 C24 H24A 109.5
C21 C24 H24B 109.5
H24A C24 H24B 109.5
C21 C24 H24C 109.5
H24A C24 H24C 109.5
H24B C24 H24C 109.5
N2 C6 C5 106.87(14)
N2 C6 C1 108.90(14)
C5 C6 C1 114.38(14)
N2 C6 H6 108.9
C5 C6 H6 108.9
C1 C6 H6 108.9
C23 C22 C21 121.29(16)
C23 C22 H22 119.4
C21 C22 H22 119.4
O4 N2 O3 124.16(18)
O4 N2 C6 118.57(15)
O3 N2 C6 117.21(18)
C19 C20 C21 121.68(16)
C19 C20 H20 119.2
C21 C20 H20 119.2
C13 C12 C17 118.79(17)
C13 C12 C1 119.01(16)
C17 C12 C1 122.18(15)
C4 C5 C6 110.42(14)
C4 C5 H5A 109.6
C6 C5 H5A 109.6
C4 C5 H5B 109.6
C6 C5 H5B 109.6
H5A C5 H5B 108.1
C22 C23 C18 118.89(16)
C22 C23 H23 120.6
C18 C23 H23 120.6
N1 C11 C2 177.98(18)
C5 C4 C3 111.88(14)
C5 C4 H4A 109.2
C3 C4 H4A 109.2
C5 C4 H4B 109.2
C3 C4 H4B 109.2
H4A C4 H4B 107.9
C8 C7 C3 111.72(13)
C8 C7 H7A 109.3
C3 C7 H7A 109.3
C8 C7 H7B 109.3
C3 C7 H7B 109.3
H7A C7 H7B 107.9
C14 C13 C12 120.72(19)
C14 C13 H13 119.6
C12 C13 H13 119.6
O6 C9 C10 107.74(15)
O6 C9 H9A 110.2
C10 C9 H9A 110.2
O6 C9 H9B 110.2
C10 C9 H9B 110.2
H9A C9 H9B 108.5
C9 C10 H10A 109.5
C9 C10 H10B 109.5
H10A C10 H10B 109.5
C9 C10 H10C 109.5
H10A C10 H10C 109.5
H10B C10 H10C 109.5
C16 C17 C12 119.85(18)
C16 C17 H17 120.1
C12 C17 H17 120.1
O5 C8 O6 123.40(16)
O5 C8 C7 125.51(16)
O6 C8 C7 111.05(13)
C15 C14 C13 120.1(2)
C15 C14 H14 119.9
C13 C14 H14 119.9
C14 C15 C16 120.03(19)
C14 C15 H15 120.0
C16 C15 H15 120.0
C15 C16 C17 120.4(2)
C15 C16 H16 119.8
C17 C16 H16 119.8

loop_
_geom_bond_atom_site_label_1
_geom_bond_atom_site_label_2
_geom_bond_distance
S1 O2 1.4311(12)
S1 O1 1.4343(12)
S1 C18 1.7582(17)
S1 C2 1.8810(16)
O6 C8 1.336(2)
O6 C9 1.452(2)
O5 C8 1.200(2)
O4 N2 1.213(2)
N1 C11 1.136(2)
C2 C11 1.474(2)
C2 C1 1.559(2)
C2 C3 1.560(2)
O3 N2 1.216(2)
C1 C12 1.519(2)
C1 C6 1.538(2)
C1 H1 1.0000
C21 C20 1.387(3)
C21 C22 1.392(2)
C21 C24 1.501(2)
C19 C20 1.380(3)
C19 C18 1.390(2)
C19 H19 0.9500
C18 C23 1.391(2)
C3 C4 1.529(2)
C3 C7 1.540(2)
C3 H3 1.0000
C24 H24A 0.9800
C24 H24B 0.9800
C24 H24C 0.9800
C6 N2 1.509(2)
C6 C5 1.526(2)
C6 H6 1.0000
C22 C23 1.379(3)
C22 H22 0.9500
C20 H20 0.9500
C12 C13 1.391(3)
C12 C17 1.396(3)
C5 C4 1.522(3)
C5 H5A 0.9900
C5 H5B 0.9900
C23 H23 0.9500
C4 H4A 0.9900
C4 H4B 0.9900
C7 C8 1.494(2)
C7 H7A 0.9900
C7 H7B 0.9900
C13 C14 1.384(3)
C13 H13 0.9500
C9 C10 1.500(3)
C9 H9A 0.9900
C9 H9B 0.9900
C10 H10A 0.9800
C10 H10B 0.9800
C10 H10C 0.9800
C17 C16 1.390(3)
C17 H17 0.9500
C14 C15 1.374(3)
C14 H14 0.9500
C15 C16 1.379(3)
C15 H15 0.9500
C16 H16 0.9500
